data_3000307
loop_
_publ_author_name
'M\"unchhalfen, Marie'
'Schreuer, J\"urgen'
'Reuther, Christoph'
'Mehner, Erik'
'St\"ocker, Hartmut'

_publ_section_title
;
 Elastic, piezoelectric, and dielectric properties of rare-earth calcium
 oxoborates RCa4O(BO3)3 (R&#x2009;=&#x2009;Er, Y, Dy, Gd, Sm, Nd, La)
;
_journal_issue 9
_journal_name_full 'Journal of Applied Physics'
_journal_page_first 095102
_journal_paper_doi 10.1063/5.0061747
_journal_volume 130
_journal_year 2021
_chemical_formula_moiety 'Dy Ca4 O (B O3 )3'
_chemical_formula_sum 'B3 Ca4 Dy O10'
_chemical_formula_weight 515.25
_chemical_name_common 'dysprosium calcium oxoborate'
_space_group_crystal_system monoclinic
_space_group_IT_number 8
_space_group_name_Hall 'C -2y'
_space_group_name_H-M_alt 'C 1 m 1'
_atom_sites_solution_hydrogens .
_audit_creation_method SHELXL-2014/7
_cell_angle_alpha 90
_cell_angle_beta 101.184(3)
_cell_angle_gamma 90
_cell_formula_units_Z 2
_cell_length_a 8.0865(2)
_cell_length_b 16.0374(7)
_cell_length_c 3.54201(11)
_cell_measurement_reflns_used 3992
_cell_measurement_temperature 293(2)
_cell_measurement_theta_max 42.8390
_cell_measurement_theta_min 4.5800
_cell_volume 450.63(3)
_computing_cell_refinement 'CrysAlisPro 1.171.36.24 (Rigaku OD, 2012)'
_computing_data_collection 'CrysAlisCCD (Oxford Diffraction, 2002)'
_computing_data_reduction 'CrysAlisPro 1.171.36.24 (Rigaku OD, 2012)'
_computing_molecular_graphics 'VESTA 3 ( Momma & Izumi, 2011 )'
_computing_structure_refinement 'SHELXL-2014/7 (Sheldrick, 2014)'
_computing_structure_solution 'SHELXS-2013/1 (Sheldrick, 2013)'
_diffrn_ambient_temperature 293(2)
_diffrn_measured_fraction_theta_full 0.998
_diffrn_measured_fraction_theta_max 0.816
_diffrn_measurement_device_type 'Xcalibur with Sapphire2 CCD-area detector'
_diffrn_measurement_method '\w and \f'
_diffrn_radiation_type MoK\a
_diffrn_radiation_wavelength 0.71073
_diffrn_reflns_av_R_equivalents 0.0331
_diffrn_reflns_av_unetI/netI 0.0445
_diffrn_reflns_Laue_measured_fraction_full 0.998
_diffrn_reflns_Laue_measured_fraction_max 0.816
_diffrn_reflns_limit_h_max 14
_diffrn_reflns_limit_h_min -14
_diffrn_reflns_limit_k_max 26
_diffrn_reflns_limit_k_min -23
_diffrn_reflns_limit_l_max 5
_diffrn_reflns_limit_l_min -6
_diffrn_reflns_number 4431
_diffrn_reflns_point_group_measured_fraction_full 0.995
_diffrn_reflns_point_group_measured_fraction_max 0.674
_diffrn_reflns_theta_full 25.242
_diffrn_reflns_theta_max 42.876
_diffrn_reflns_theta_min 2.865
_exptl_absorpt_coefficient_mu 10.610
_exptl_absorpt_correction_T_max 0.615
_exptl_absorpt_correction_T_min 0.326
_exptl_absorpt_correction_type analytical
_exptl_absorpt_process_details
;
CrysAlisPro, Agilent Technologies,
Version 1.171.36.24 (release 03-12-2012 CrysAlis171 .NET)
(compiled Dec  3 2012,18:21:49)
Analytical numeric absorption correction using a multifaceted crystal
			model based on expressions derived by R.C. Clark & J.S. Reid.
(Clark, R. C. & Reid, J. S. (1995). Acta Cryst. A51, 887-897)
;
_exptl_crystal_colour light-green
_exptl_crystal_density_diffrn 3.797
_exptl_crystal_density_meas 3.804(1)
_exptl_crystal_density_method buoyancy
_exptl_crystal_F_000 482
_exptl_crystal_size_max 0.2079
_exptl_crystal_size_mid 0.1653
_exptl_crystal_size_min 0.0823
_refine_diff_density_max 1.213
_refine_diff_density_min -1.227
_refine_diff_density_rms 0.209
_refine_ls_abs_structure_details
;
 Flack x determined using 888 quotients [(I+)-(I-)]/[(I+)+(I-)]
 (Parsons, Flack and Wagner, Acta Cryst. B69 (2013) 249-259).
;
_refine_ls_abs_structure_Flack -0.031(9)
_refine_ls_extinction_coef 0.063(2)
_refine_ls_extinction_expression Fc^*^=kFc[1+0.001xFc^2^\l^3^/sin(2\q)]^-1/4^
_refine_ls_extinction_method 'SHELXL-2014/7 (Sheldrick 2014'
_refine_ls_goodness_of_fit_ref 1.051
_refine_ls_hydrogen_treatment undef
_refine_ls_matrix_type full
_refine_ls_number_parameters 92
_refine_ls_number_reflns 2287
_refine_ls_number_restraints 3
_refine_ls_restrained_S_all 1.050
_refine_ls_R_factor_all 0.0240
_refine_ls_R_factor_gt 0.0240
_refine_ls_shift/su_max 0.000
_refine_ls_shift/su_mean 0.000
_refine_ls_structure_factor_coef Fsqd
_refine_ls_weighting_details 'w=1/[\s^2^(Fo^2^)+(0.0242P)^2^] where P=(Fo^2^+2Fc^2^)/3'
_refine_ls_weighting_scheme calc
_refine_ls_wR_factor_gt 0.0551
_refine_ls_wR_factor_ref 0.0551
_reflns_Friedel_coverage 0.645
_reflns_Friedel_fraction_full 0.993
_reflns_Friedel_fraction_max 0.531
_reflns_number_gt 2284
_reflns_number_total 2287
_reflns_threshold_expression 'I > 2\s(I)'
_cod_data_source_file DyCOB.cif
_cod_data_source_block DyCOB
_cod_depositor_comments 'Releasing structure 3000307 into public domain as published material.'
_cod_original_sg_symbol_H-M 'C m'
_cod_database_code 3000307
_shelx_shelxl_version_number 2014/7
_shelx_space_group_comment
;
The symmetry employed for this shelxl refinement is uniquely defined
by the following loop, which should always be used as a source of
symmetry information in preference to the above space-group names.
They are only intended as comments.
;

loop_
_space_group_symop_operation_xyz
'x, y, z'
'x, -y, z'
'x+1/2, y+1/2, z'
'x+1/2, -y+1/2, z'

loop_
_atom_site_label
_atom_site_type_symbol
_atom_site_fract_x
_atom_site_fract_y
_atom_site_fract_z
_atom_site_U_iso_or_equiv
_atom_site_adp_type
_atom_site_occupancy
_atom_site_site_symmetry_order
_atom_site_calc_flag
_atom_site_refinement_flags_posn
_atom_site_refinement_flags_adp
_atom_site_refinement_flags_occupancy
_atom_site_disorder_assembly
_atom_site_disorder_group
Dy-X Dy 0.49010(2) 0.5000 0.71990(2) 0.00670(8) Uani 0.882(3) 2 d S T P . .
Ca-Y Ca 0.84928(8) 0.61251(4) 0.39354(18) 0.00682(18) Uani 0.9415(13) 1 d . . P . .
Ca-Z Ca 0.23150(10) 0.31863(6) 1.0700(2) 0.0100(3) Uani 1.0000(16) 1 d . . P . .
Ca-X Ca 0.49010(2) 0.5000 0.71990(2) 0.00670(8) Uani 0.118(3) 2 d S T P . .
Dy-Y Dy 0.84928(8) 0.61251(4) 0.39354(18) 0.00682(18) Uani 0.0585(13) 1 d . . P . .
Dy-Z Dy 0.23150(10) 0.31863(6) 1.0700(2) 0.0100(3) Uani 0.0003(16) 1 d . . P . .
O1 O 0.6638(7) 0.5000 0.3040(15) 0.0091(8) Uani 1 2 d S T P . .
O2 O 0.2916(7) 0.5000 1.1175(16) 0.0134(10) Uani 1 2 d S T P . .
O3 O 0.4074(4) 0.3580(2) 0.6460(9) 0.0103(5) Uani 1 1 d . . . . .
O4 O 1.0230(4) 0.7310(2) 0.4454(10) 0.0124(6) Uani 1 1 d . . . . .
O5 O 0.7020(4) 0.6739(2) 0.8371(9) 0.0118(6) Uani 1 1 d . . . . .
O6 O 0.0308(4) 0.4253(2) 0.9725(9) 0.0108(5) Uani 1 1 d . . . . .
B1 B 0.1170(8) 0.5000 1.0211(17) 0.0065(9) Uani 1 2 d S T P . .
B2 B 1.0435(6) 0.8052(3) 0.6421(12) 0.0070(7) Uani 1 1 d . . . . .

loop_
_atom_site_aniso_label
_atom_site_aniso_U_11
_atom_site_aniso_U_22
_atom_site_aniso_U_33
_atom_site_aniso_U_23
_atom_site_aniso_U_13
_atom_site_aniso_U_12
Dy-X 0.00606(10) 0.00867(13) 0.00555(10) 0.000 0.00156(6) 0.000
Ca-Y 0.0072(3) 0.0066(3) 0.0068(3) 0.00010(18) 0.00153(18) -0.00049(19)
Ca-Z 0.0092(3) 0.0135(5) 0.0077(3) -0.0008(2) 0.0024(2) -0.0006(3)
Ca-X 0.00606(10) 0.00867(13) 0.00555(10) 0.000 0.00156(6) 0.000
Dy-Y 0.0072(3) 0.0066(3) 0.0068(3) 0.00010(18) 0.00153(18) -0.00049(19)
Dy-Z 0.0092(3) 0.0135(5) 0.0077(3) -0.0008(2) 0.0024(2) -0.0006(3)
O1 0.0087(18) 0.011(2) 0.0089(18) 0.000 0.0038(13) 0.000
O2 0.0074(19) 0.022(3) 0.012(2) 0.000 0.0032(15) 0.000
O3 0.0105(11) 0.0099(14) 0.0106(12) -0.0001(10) 0.0023(9) 0.0024(10)
O4 0.0154(13) 0.0080(14) 0.0151(13) -0.0057(10) 0.0057(10) -0.0047(11)
O5 0.0096(11) 0.0149(16) 0.0099(12) 0.0010(10) -0.0003(9) 0.0050(11)
O6 0.0119(12) 0.0076(15) 0.0128(12) -0.0001(10) 0.0024(9) -0.0033(10)
B1 0.0065(19) 0.007(3) 0.007(2) 0.000 0.0019(16) 0.000
B2 0.0088(15) 0.0073(19) 0.0055(14) 0.0002(12) 0.0029(12) -0.0018(13)

loop_
_atom_type_symbol
_atom_type_description
_atom_type_scat_dispersion_real
_atom_type_scat_dispersion_imag
_atom_type_scat_source
B B 0.0013 0.0007 'International Tables Vol C Tables 4.2.6.8 and 6.1.1.4'
O O 0.0106 0.0060 'International Tables Vol C Tables 4.2.6.8 and 6.1.1.4'
Ca Ca 0.2262 0.3064 'International Tables Vol C Tables 4.2.6.8 and 6.1.1.4'
Dy Dy -0.1892 4.4098 'International Tables Vol C Tables 4.2.6.8 and 6.1.1.4'

loop_
_geom_angle_atom_site_label_1
_geom_angle_atom_site_label_2
_geom_angle_atom_site_label_3
_geom_angle
_geom_angle_site_symmetry_1
_geom_angle_site_symmetry_3
O1 Dy-X O1 104.2(2) . 1_556
O1 Dy-X O2 175.8(2) . .
O1 Dy-X O2 80.0(2) 1_556 .
O1 Dy-X O3 97.32(9) . .
O1 Dy-X O3 102.26(8) 1_556 .
O2 Dy-X O3 81.63(8) . .
O1 Dy-X O3 97.32(9) . 2_565
O1 Dy-X O3 102.26(8) 1_556 2_565
O2 Dy-X O3 81.63(8) . 2_565
O3 Dy-X O3 147.27(16) . 2_565
O1 Dy-X O2 79.1(2) . 1_554
O1 Dy-X O2 176.7(2) 1_556 1_554
O2 Dy-X O2 96.7(2) . 1_554
O3 Dy-X O2 77.13(8) . 1_554
O3 Dy-X O2 77.13(8) 2_565 1_554
O1 Dy-X Ca-X 38.29(14) . 1_554
O1 Dy-X Ca-X 142.52(14) 1_556 1_554
O2 Dy-X Ca-X 137.51(14) . 1_554
O3 Dy-X Ca-X 86.81(7) . 1_554
O3 Dy-X Ca-X 86.81(7) 2_565 1_554
O2 Dy-X Ca-X 40.83(13) 1_554 1_554
O1 Dy-X Dy-X 38.29(14) . 1_554
O1 Dy-X Dy-X 142.52(14) 1_556 1_554
O2 Dy-X Dy-X 137.51(14) . 1_554
O3 Dy-X Dy-X 86.81(7) . 1_554
O3 Dy-X Dy-X 86.81(7) 2_565 1_554
O2 Dy-X Dy-X 40.83(13) 1_554 1_554
Ca-X Dy-X Dy-X 0.0 1_554 1_554
O1 Dy-X Ca-X 141.72(14) . 1_556
O1 Dy-X Ca-X 37.48(14) 1_556 1_556
O2 Dy-X Ca-X 42.48(14) . 1_556
O3 Dy-X Ca-X 93.19(7) . 1_556
O3 Dy-X Ca-X 93.19(7) 2_565 1_556
O2 Dy-X Ca-X 139.17(13) 1_554 1_556
Ca-X Dy-X Ca-X 180.0 1_554 1_556
Dy-X Dy-X Ca-X 180.0 1_554 1_556
O1 Dy-X Dy-X 141.72(14) . 1_556
O1 Dy-X Dy-X 37.48(14) 1_556 1_556
O2 Dy-X Dy-X 42.48(14) . 1_556
O3 Dy-X Dy-X 93.19(7) . 1_556
O3 Dy-X Dy-X 93.19(7) 2_565 1_556
O2 Dy-X Dy-X 139.17(13) 1_554 1_556
Ca-X Dy-X Dy-X 180.0 1_554 1_556
Dy-X Dy-X Dy-X 180.0 1_554 1_556
Ca-X Dy-X Dy-X 0.0 1_556 1_556
O1 Dy-X Dy-Y 34.63(8) . 2_565
O1 Dy-X Dy-Y 84.40(12) 1_556 2_565
O2 Dy-X Dy-Y 147.49(6) . 2_565
O3 Dy-X Dy-Y 74.06(8) . 2_565
O3 Dy-X Dy-Y 129.79(8) 2_565 2_565
O2 Dy-X Dy-Y 98.54(12) 1_554 2_565
Ca-X Dy-X Dy-Y 62.988(10) 1_554 2_565
Dy-X Dy-X Dy-Y 62.988(10) 1_554 2_565
Ca-X Dy-X Dy-Y 117.013(10) 1_556 2_565
Dy-X Dy-X Dy-Y 117.013(10) 1_556 2_565
O1 Dy-X Ca-Y 34.63(8) . 2_565
O1 Dy-X Ca-Y 84.40(12) 1_556 2_565
O2 Dy-X Ca-Y 147.49(6) . 2_565
O3 Dy-X Ca-Y 74.06(8) . 2_565
O3 Dy-X Ca-Y 129.79(8) 2_565 2_565
O2 Dy-X Ca-Y 98.54(12) 1_554 2_565
Ca-X Dy-X Ca-Y 62.988(10) 1_554 2_565
Dy-X Dy-X Ca-Y 62.988(10) 1_554 2_565
Ca-X Dy-X Ca-Y 117.013(10) 1_556 2_565
Dy-X Dy-X Ca-Y 117.013(10) 1_556 2_565
Dy-Y Dy-X Ca-Y 0.0 2_565 2_565
O5 Ca-Y O1 90.13(15) 1_554 .
O5 Ca-Y O4 85.61(13) 1_554 .
O1 Ca-Y O4 175.70(15) . .
O5 Ca-Y O6 168.59(13) 1_554 2_665
O1 Ca-Y O6 101.25(15) . 2_665
O4 Ca-Y O6 83.00(13) . 2_665
O5 Ca-Y O5 98.40(12) 1_554 .
O1 Ca-Y O5 91.09(15) . .
O4 Ca-Y O5 88.94(12) . .
O6 Ca-Y O5 80.68(11) 2_665 .
O5 Ca-Y O6 81.50(12) 1_554 2_664
O1 Ca-Y O6 100.23(15) . 2_664
O4 Ca-Y O6 79.75(12) . 2_664
O6 Ca-Y O6 97.15(12) 2_665 2_664
O5 Ca-Y O6 168.67(13) . 2_664
O5 Ca-Y B2 75.64(12) 1_554 4_465
O1 Ca-Y B2 80.75(14) . 4_465
O4 Ca-Y B2 97.57(13) . 4_465
O6 Ca-Y B2 105.11(12) 2_665 4_465
O5 Ca-Y B2 25.12(11) . 4_465
O6 Ca-Y B2 157.12(12) 2_664 4_465
O5 Ca-Y B1 99.33(13) 1_554 1_654
O1 Ca-Y B1 88.69(14) . 1_654
O4 Ca-Y B1 92.59(11) . 1_654
O6 Ca-Y B1 81.97(14) 2_665 1_654
O5 Ca-Y B1 162.27(13) . 1_654
O6 Ca-Y B1 21.27(11) 2_664 1_654
B2 Ca-Y B1 168.22(13) 4_465 1_654
O5 Ca-Y Ca-Y 138.71(8) 1_554 1_556
O1 Ca-Y Ca-Y 90.64(13) . 1_556
O4 Ca-Y Ca-Y 92.16(8) . 1_556
O6 Ca-Y Ca-Y 41.50(8) 2_665 1_556
O5 Ca-Y Ca-Y 40.30(8) . 1_556
O6 Ca-Y Ca-Y 138.66(8) 2_664 1_556
B2 Ca-Y Ca-Y 63.78(8) 4_465 1_556
B1 Ca-Y Ca-Y 121.97(10) 1_654 1_556
O5 Ca-Y Dy-Y 138.71(8) 1_554 1_556
O1 Ca-Y Dy-Y 90.64(13) . 1_556
O4 Ca-Y Dy-Y 92.16(8) . 1_556
O6 Ca-Y Dy-Y 41.50(8) 2_665 1_556
O5 Ca-Y Dy-Y 40.30(8) . 1_556
O6 Ca-Y Dy-Y 138.66(8) 2_664 1_556
B2 Ca-Y Dy-Y 63.78(8) 4_465 1_556
B1 Ca-Y Dy-Y 121.97(10) 1_654 1_556
Ca-Y Ca-Y Dy-Y 0.00(3) 1_556 1_556
O5 Ca-Y Ca-Y 41.29(8) 1_554 1_554
O1 Ca-Y Ca-Y 89.36(13) . 1_554
O4 Ca-Y Ca-Y 87.84(8) . 1_554
O6 Ca-Y Ca-Y 138.50(8) 2_665 1_554
O5 Ca-Y Ca-Y 139.70(8) . 1_554
O6 Ca-Y Ca-Y 41.34(8) 2_664 1_554
B2 Ca-Y Ca-Y 116.22(8) 4_465 1_554
B1 Ca-Y Ca-Y 58.03(10) 1_654 1_554
Ca-Y Ca-Y Ca-Y 180.0 1_556 1_554
Dy-Y Ca-Y Ca-Y 180.0 1_556 1_554
O5 Ca-Y Dy-Y 41.29(8) 1_554 1_554
O1 Ca-Y Dy-Y 89.36(13) . 1_554
O4 Ca-Y Dy-Y 87.84(8) . 1_554
O6 Ca-Y Dy-Y 138.50(8) 2_665 1_554
O5 Ca-Y Dy-Y 139.70(8) . 1_554
O6 Ca-Y Dy-Y 41.34(8) 2_664 1_554
B2 Ca-Y Dy-Y 116.22(8) 4_465 1_554
B1 Ca-Y Dy-Y 58.03(10) 1_654 1_554
Ca-Y Ca-Y Dy-Y 180.0 1_556 1_554
Dy-Y Ca-Y Dy-Y 180.0 1_556 1_554
Ca-Y Ca-Y Dy-Y 0.00(2) 1_554 1_554
O3 Ca-Z O6 102.65(12) 1_556 .
O3 Ca-Z O3 98.29(13) 1_556 .
O6 Ca-Z O3 101.45(12) . .
O3 Ca-Z O5 123.42(12) 1_556 3_445
O6 Ca-Z O5 128.45(11) . 3_445
O3 Ca-Z O5 94.04(12) . 3_445
O3 Ca-Z O4 88.89(12) 1_556 2_466
O6 Ca-Z O4 77.81(11) . 2_466
O3 Ca-Z O4 172.75(12) . 2_466
O5 Ca-Z O4 81.06(12) 3_445 2_466
O3 Ca-Z O4 176.59(12) 1_556 2_465
O6 Ca-Z O4 77.53(11) . 2_465
O3 Ca-Z O4 84.98(11) . 2_465
O5 Ca-Z O4 55.09(10) 3_445 2_465
O4 Ca-Z O4 87.82(12) 2_466 2_465
O3 Ca-Z B2 148.09(14) 1_556 2_465
O6 Ca-Z B2 98.76(13) . 2_465
O3 Ca-Z B2 100.33(12) . 2_465
O5 Ca-Z B2 29.76(12) 3_445 2_465
O4 Ca-Z B2 72.78(12) 2_466 2_465
O4 Ca-Z B2 29.30(12) 2_465 2_465
O3 Ca-Z O4 54.25(11) 1_556 3_446
O6 Ca-Z O4 156.89(11) . 3_446
O3 Ca-Z O4 83.21(11) . 3_446
O5 Ca-Z O4 73.04(10) 3_445 3_446
O4 Ca-Z O4 100.32(9) 2_466 3_446
O4 Ca-Z O4 125.57(7) 2_465 3_446
B2 Ca-Z O4 102.67(12) 2_465 3_446
O3 Ca-Z B2 27.94(13) 1_556 3_446
O6 Ca-Z B2 129.64(13) . 3_446
O3 Ca-Z B2 85.11(12) . 3_446
O5 Ca-Z B2 100.22(12) 3_445 3_446
O4 Ca-Z B2 100.97(12) 2_466 3_446
O4 Ca-Z B2 152.52(13) 2_465 3_446
B2 Ca-Z B2 129.48(8) 2_465 3_446
O4 Ca-Z B2 27.49(12) 3_446 3_446
O3 Ca-Z O2 67.55(15) 1_556 .
O6 Ca-Z O2 52.28(13) . .
O3 Ca-Z O2 69.98(14) . .
O5 Ca-Z O2 162.62(14) 3_445 .
O4 Ca-Z O2 114.14(14) 2_466 .
O4 Ca-Z O2 114.72(14) 2_465 .
B2 Ca-Z O2 143.71(15) 2_465 .
O4 Ca-Z O2 110.39(13) 3_446 .
B2 Ca-Z O2 85.58(15) 3_446 .
O3 Ca-Z B1 85.34(14) 1_556 .
O6 Ca-Z B1 25.61(14) . .
O3 Ca-Z B1 85.54(14) . .
O5 Ca-Z B1 150.83(14) 3_445 .
O4 Ca-Z B1 96.12(14) 2_466 .
O4 Ca-Z B1 95.91(14) 2_465 .
B2 Ca-Z B1 121.68(15) 2_465 .
O4 Ca-Z B1 135.52(14) 3_446 .
B2 Ca-Z B1 108.78(15) 3_446 .
O2 Ca-Z B1 26.67(16) . .
O3 Ca-Z B2 91.68(11) 1_556 3_445
O6 Ca-Z B2 124.71(13) . 3_445
O3 Ca-Z B2 23.27(12) . 3_445
O5 Ca-Z B2 79.11(12) 3_445 3_445
O4 Ca-Z B2 156.57(13) 2_466 3_445
O4 Ca-Z B2 90.97(11) 2_465 3_445
B2 Ca-Z B2 95.30(12) 2_465 3_445
O4 Ca-Z B2 61.89(11) 3_446 3_445
B2 Ca-Z B2 70.65(10) 3_446 3_445
O2 Ca-Z B2 87.55(15) . 3_445
B1 Ca-Z B2 107.28(15) . 3_445
Dy-X O1 Ca-X 104.2 . 1_554
Dy-X O1 Dy-X 104.2(2) . 1_554
Ca-X O1 Dy-X 0.0 1_554 1_554
Dy-X O1 Dy-Y 112.51(16) . 2_565
Ca-X O1 Dy-Y 113.17(16) 1_554 2_565
Dy-X O1 Dy-Y 113.17(16) 1_554 2_565
Dy-X O1 Ca-Y 112.51(16) . 2_565
Ca-X O1 Ca-Y 113.17(16) 1_554 2_565
Dy-X O1 Ca-Y 113.17(16) 1_554 2_565
Dy-Y O1 Ca-Y 0.0 2_565 2_565
Dy-X O1 Ca-Y 112.51(16) . .
Ca-X O1 Ca-Y 113.17(16) 1_554 .
Dy-X O1 Ca-Y 113.17(16) 1_554 .
Dy-Y O1 Ca-Y 101.6 2_565 .
Ca-Y O1 Ca-Y 101.6(2) 2_565 .
B1 O2 Dy-X 129.7(4) . .
B1 O2 Ca-X 133.6(4) . 1_556
Dy-X O2 Ca-X 96.7 . 1_556
B1 O2 Dy-X 133.6(4) . 1_556
Dy-X O2 Dy-X 96.7(2) . 1_556
Ca-X O2 Dy-X 0.0 1_556 1_556
B1 O2 Ca-Z 80.64(11) . .
Dy-X O2 Ca-Z 95.20(11) . .
Ca-X O2 Ca-Z 97.16(11) 1_556 .
Dy-X O2 Ca-Z 97.16(11) 1_556 .
B1 O2 Ca-Z 80.64(11) . 2_565
Dy-X O2 Ca-Z 95.20(11) . 2_565
Ca-X O2 Ca-Z 97.16(11) 1_556 2_565
Dy-X O2 Ca-Z 97.16(11) 1_556 2_565
Ca-Z O2 Ca-Z 161.2(2) . 2_565
B2 O3 Dy-Z 100.1(3) 3_445 1_554
B2 O3 Ca-Z 100.1(3) 3_445 1_554
Dy-Z O3 Ca-Z 0.0 1_554 1_554
B2 O3 Ca-Z 114.9(3) 3_445 .
Dy-Z O3 Ca-Z 98.3 1_554 .
Ca-Z O3 Ca-Z 98.29(13) 1_554 .
B2 O3 Dy-X 112.3(3) 3_445 .
Dy-Z O3 Dy-X 117.79(14) 1_554 .
Ca-Z O3 Dy-X 117.79(14) 1_554 .
Ca-Z O3 Dy-X 112.34(13) . .
B2 O4 Ca-Y 138.8(3) . .
B2 O4 Dy-Z 121.6(3) . 2_664
Ca-Y O4 Dy-Z 99.03(13) . 2_664
B2 O4 Ca-Z 121.6(3) . 2_664
Ca-Y O4 Ca-Z 99.03(13) . 2_664
Dy-Z O4 Ca-Z 0.0 2_664 2_664
B2 O4 Dy-Z 80.8(2) . 2_665
Ca-Y O4 Dy-Z 95.55(13) . 2_665
Dy-Z O4 Dy-Z 87.82(12) 2_664 2_665
Ca-Z O4 Dy-Z 87.82(12) 2_664 2_665
B2 O4 Ca-Z 80.8(2) . 2_665
Ca-Y O4 Ca-Z 95.55(13) . 2_665
Dy-Z O4 Ca-Z 87.8 2_664 2_665
Ca-Z O4 Ca-Z 87.82(12) 2_664 2_665
Dy-Z O4 Ca-Z 0.0 2_665 2_665
B2 O4 Dy-Z 79.4(3) . 3_554
Ca-Y O4 Dy-Z 86.24(11) . 3_554
Dy-Z O4 Dy-Z 119.83(13) 2_664 3_554
Ca-Z O4 Dy-Z 119.83(13) 2_664 3_554
Dy-Z O4 Dy-Z 151.74(14) 2_665 3_554
Ca-Z O4 Dy-Z 151.74(14) 2_665 3_554
B2 O4 Ca-Z 79.4(3) . 3_554
Ca-Y O4 Ca-Z 86.24(11) . 3_554
Dy-Z O4 Ca-Z 119.8 2_664 3_554
Ca-Z O4 Ca-Z 119.83(13) 2_664 3_554
Dy-Z O4 Ca-Z 151.7 2_665 3_554
Ca-Z O4 Ca-Z 151.74(14) 2_665 3_554
Dy-Z O4 Ca-Z 0.0 3_554 3_554
B2 O5 Dy-Y 143.8(3) 4_465 1_556
B2 O5 Ca-Y 143.8(3) 4_465 1_556
Dy-Y O5 Ca-Y 0.0 1_556 1_556
B2 O5 Ca-Y 108.0(2) 4_465 .
Dy-Y O5 Ca-Y 98.4 1_556 .
Ca-Y O5 Ca-Y 98.40(12) 1_556 .
B2 O5 Ca-Z 87.6(3) 4_465 3
Dy-Y O5 Ca-Z 96.63(12) 1_556 3
Ca-Y O5 Ca-Z 96.63(12) 1_556 3
Ca-Y O5 Ca-Z 126.00(15) . 3
B2 O5 Dy-Z 87.6(3) 4_465 3
Dy-Y O5 Dy-Z 96.63(12) 1_556 3
Ca-Y O5 Dy-Z 96.63(12) 1_556 3
Ca-Y O5 Dy-Z 126.00(15) . 3
Ca-Z O5 Dy-Z 0.00(4) 3 3
B1 O6 Ca-Z 107.3(3) . .
B1 O6 Dy-Y 123.1(3) . 2_465
Ca-Z O6 Dy-Y 103.74(13) . 2_465
B1 O6 Ca-Y 123.1(3) . 2_465
Ca-Z O6 Ca-Y 103.74(13) . 2_465
Dy-Y O6 Ca-Y 0.0 2_465 2_465
B1 O6 Dy-Y 120.3(3) . 2_466
Ca-Z O6 Dy-Y 102.54(13) . 2_466
Dy-Y O6 Dy-Y 97.15(12) 2_465 2_466
Ca-Y O6 Dy-Y 97.15(12) 2_465 2_466
B1 O6 Ca-Y 120.3(3) . 2_466
Ca-Z O6 Ca-Y 102.54(13) . 2_466
Dy-Y O6 Ca-Y 97.2 2_465 2_466
Ca-Y O6 Ca-Y 97.15(12) 2_465 2_466
Dy-Y O6 Ca-Y 0.0 2_466 2_466
O6 B1 O6 120.5(5) . 2_565
O6 B1 O2 119.8(3) . .
O6 B1 O2 119.8(3) 2_565 .
O6 B1 Ca-Z 47.08(19) . .
O6 B1 Ca-Z 167.5(4) 2_565 .
O2 B1 Ca-Z 72.69(11) . .
O6 B1 Dy-Z 167.5(4) . 2_565
O6 B1 Dy-Z 47.08(19) 2_565 2_565
O2 B1 Dy-Z 72.69(11) . 2_565
Ca-Z B1 Dy-Z 145.3 . 2_565
O6 B1 Ca-Z 167.5(4) . 2_565
O6 B1 Ca-Z 47.08(19) 2_565 2_565
O2 B1 Ca-Z 72.69(11) . 2_565
Ca-Z B1 Ca-Z 145.3(2) . 2_565
Dy-Z B1 Ca-Z 0.0 2_565 2_565
O6 B1 Ca-Y 38.5(2) . 2_466
O6 B1 Ca-Y 99.8(3) 2_565 2_466
O2 B1 Ca-Y 128.3(3) . 2_466
Ca-Z B1 Ca-Y 70.70(6) . 2_466
Dy-Z B1 Ca-Y 135.90(18) 2_565 2_466
Ca-Z B1 Ca-Y 135.90(18) 2_565 2_466
O6 B1 Ca-Y 99.8(3) . 1_456
O6 B1 Ca-Y 38.5(2) 2_565 1_456
O2 B1 Ca-Y 128.3(3) . 1_456
Ca-Z B1 Ca-Y 135.90(18) . 1_456
Dy-Z B1 Ca-Y 70.70(6) 2_565 1_456
Ca-Z B1 Ca-Y 70.70(6) 2_565 1_456
Ca-Y B1 Ca-Y 66.63(12) 2_466 1_456
O4 B2 O5 118.4(4) . 4_565
O4 B2 O3 121.0(4) . 3
O5 B2 O3 120.6(4) 4_565 3
O4 B2 Dy-Z 69.9(2) . 2_665
O5 B2 Dy-Z 62.6(2) 4_565 2_665
O3 B2 Dy-Z 141.6(3) 3 2_665
O4 B2 Ca-Z 69.9(2) . 2_665
O5 B2 Ca-Z 62.6(2) 4_565 2_665
O3 B2 Ca-Z 141.6(3) 3 2_665
Dy-Z B2 Ca-Z 0.0 2_665 2_665
O4 B2 Ca-Z 73.1(2) . 3_554
O5 B2 Ca-Z 157.8(3) 4_565 3_554
O3 B2 Ca-Z 51.9(2) 3 3_554
Dy-Z B2 Ca-Z 137.9 2_665 3_554
Ca-Z B2 Ca-Z 137.89(18) 2_665 3_554
O4 B2 Dy-Z 73.1(2) . 3_554
O5 B2 Dy-Z 157.8(3) 4_565 3_554
O3 B2 Dy-Z 51.9(2) 3 3_554
Dy-Z B2 Dy-Z 137.89(18) 2_665 3_554
Ca-Z B2 Dy-Z 137.89(18) 2_665 3_554
Ca-Z B2 Dy-Z 0.00(4) 3_554 3_554
O4 B2 Ca-Y 104.5(3) . 4_565
O5 B2 Ca-Y 46.9(2) 4_565 4_565
O3 B2 Ca-Y 115.0(3) 3 4_565
Dy-Z B2 Ca-Y 94.46(13) 2_665 4_565
Ca-Z B2 Ca-Y 94.46(13) 2_665 4_565
Ca-Z B2 Ca-Y 113.78(14) 3_554 4_565
Dy-Z B2 Ca-Y 113.78(14) 3_554 4_565
O4 B2 Ca-X 153.2(3) . 3
O5 B2 Ca-X 81.1(3) 4_565 3
O3 B2 Ca-X 43.8(2) 3 3
Dy-Z B2 Ca-X 136.75(16) 2_665 3
Ca-Z B2 Ca-X 136.75(16) 2_665 3
Ca-Z B2 Ca-X 82.75(12) 3_554 3
Dy-Z B2 Ca-X 82.75(12) 3_554 3
Ca-Y B2 Ca-X 74.50(10) 4_565 3
O4 B2 Ca-Z 105.7(3) . 3
O5 B2 Ca-Z 119.4(3) 4_565 3
O3 B2 Ca-Z 41.81(19) 3 3
Dy-Z B2 Ca-Z 100.9 2_665 3
Ca-Z B2 Ca-Z 100.92(13) 2_665 3
Ca-Z B2 Ca-Z 70.65(10) 3_554 3
Dy-Z B2 Ca-Z 70.7 3_554 3
Ca-Y B2 Ca-Z 149.24(17) 4_565 3
Ca-X B2 Ca-Z 76.05(10) 3 3

loop_
_geom_bond_atom_site_label_1
_geom_bond_atom_site_label_2
_geom_bond_distance
_geom_bond_site_symmetry_2
Dy-X O1 2.224(5) .
Dy-X O1 2.264(5) 1_556
Dy-X O2 2.332(6) .
Dy-X O3 2.374(4) .
Dy-X O3 2.374(4) 2_565
Dy-X O2 2.409(6) 1_554
Dy-X Ca-X 3.54200(11) 1_554
Dy-X Dy-X 3.54200(11) 1_554
Dy-X Ca-X 3.54202(10) 1_556
Dy-X Dy-X 3.54202(10) 1_556
Dy-X Dy-Y 3.7855(7) 2_565
Dy-X Ca-Y 3.7855(7) 2_565
Ca-Y O5 2.316(3) 1_554
Ca-Y O1 2.329(4) .
Ca-Y O4 2.349(3) .
Ca-Y O6 2.358(3) 2_665
Ca-Y O5 2.363(3) .
Ca-Y O6 2.366(3) 2_664
Ca-Y B2 3.079(4) 4_465
Ca-Y B1 3.285(5) 1_654
Ca-Y Ca-Y 3.54200(11) 1_556
Ca-Y Dy-Y 3.54200(11) 1_556
Ca-Y Ca-Y 3.54202(11) 1_554
Ca-Y Dy-Y 3.54202(11) 1_554
Ca-Z O3 2.336(3) 1_556
Ca-Z O6 2.337(4) .
Ca-Z O3 2.347(3) .
Ca-Z O5 2.459(4) 3_445
Ca-Z O4 2.473(4) 2_466
Ca-Z O4 2.631(4) 2_465
Ca-Z B2 2.767(5) 2_465
Ca-Z O4 2.843(4) 3_446
Ca-Z B2 2.921(5) 3_446
Ca-Z O2 2.9485(14) .
Ca-Z B1 3.047(2) .
Ca-Z B2 3.192(4) 3_445
O1 Ca-X 2.264(5) 1_554
O1 Dy-X 2.264(5) 1_554
O1 Dy-Y 2.328(4) 2_565
O1 Ca-Y 2.328(4) 2_565
O2 B1 1.386(8) .
O2 Ca-X 2.409(6) 1_556
O2 Dy-X 2.409(6) 1_556
O2 Ca-Z 2.9485(13) 2_565
O3 B2 1.390(6) 3_445
O3 Dy-Z 2.336(3) 1_554
O3 Ca-Z 2.336(3) 1_554
O4 B2 1.372(6) .
O4 Dy-Z 2.473(4) 2_664
O4 Ca-Z 2.473(4) 2_664
O4 Dy-Z 2.631(4) 2_665
O4 Ca-Z 2.631(4) 2_665
O4 Dy-Z 2.843(4) 3_554
O4 Ca-Z 2.843(4) 3_554
O5 B2 1.374(5) 4_465
O5 Dy-Y 2.316(3) 1_556
O5 Ca-Y 2.316(3) 1_556
O5 Ca-Z 2.459(4) 3
O5 Dy-Z 2.459(4) 3
O6 B1 1.380(5) .
O6 Dy-Y 2.358(3) 2_465
O6 Ca-Y 2.358(3) 2_465
O6 Dy-Y 2.366(3) 2_466
O6 Ca-Y 2.366(3) 2_466
B1 O6 1.380(4) 2_565
B1 Dy-Z 3.047(2) 2_565
B1 Ca-Z 3.047(2) 2_565
B1 Ca-Y 3.285(5) 2_466
B1 Ca-Y 3.285(5) 1_456
B2 O5 1.374(5) 4_565
B2 O3 1.390(6) 3
B2 Dy-Z 2.767(5) 2_665
B2 Ca-Z 2.767(5) 2_665
B2 Ca-Z 2.921(4) 3_554
B2 Dy-Z 2.921(4) 3_554
B2 Ca-Y 3.079(4) 4_565
B2 Ca-X 3.174(5) 3
B2 Ca-Z 3.192(4) 3
